data_2231891
loop_
_publ_author_name
'Kalaivani, D.'
'Malarvizhi, R.'
'Nethaji, M.'
'Rajeswari, S.'

_publ_section_title
;
 Methyl 2,2-bis(2,4-dinitrophenyl)ethanoate
;
_journal_coeditor_code HB6396
_journal_issue 10
_journal_name_full 'Acta Crystallographica Section E'
_journal_page_first o2720
_journal_paper_doi 10.1107/S1600536811036440
_journal_volume 67
_journal_year 2011
_chemical_formula_iupac 'C15 H10 N4 O10'
_chemical_formula_moiety 'C15 H10 N4 O10'
_chemical_formula_sum 'C15 H10 N4 O10'
_chemical_formula_weight 406.27
_chemical_name_systematic
;
Methyl 2,2-bis(2,4-dinitrophenyl)ethanoate
;
_space_group_IT_number 14
_symmetry_cell_setting monoclinic
_symmetry_space_group_name_Hall '-P 2ybc'
_symmetry_space_group_name_H-M 'P 1 21/c 1'
_atom_sites_solution_hydrogens geom
_atom_sites_solution_primary direct
_atom_sites_solution_secondary difmap
_audit_creation_method SHELXL-97
_cell_angle_alpha 90.00
_cell_angle_beta 91.589(10)
_cell_angle_gamma 90.00
_cell_formula_units_Z 4
_cell_length_a 9.812(5)
_cell_length_b 10.974(6)
_cell_length_c 16.025(9)
_cell_measurement_reflns_used 567
_cell_measurement_temperature 293(2)
_cell_measurement_theta_max 26.0
_cell_measurement_theta_min 2.50
_cell_volume 1724.9(16)
_computing_cell_refinement 'SAINT (Bruker, 2006)'
_computing_data_collection 'APEX2 (Bruker, 2006)'
_computing_data_reduction 'SAINT (Bruker, 2006)'
_computing_molecular_graphics 'ORTEP-III (Burnett & Johnson, 1996)'
_computing_publication_material 'SHELXL97 (Sheldrick, 2008)'
_computing_structure_refinement 'SHELXL97 (Sheldrick, 2008)'
_computing_structure_solution 'SHELXS97 (Sheldrick, 2008)'
_diffrn_ambient_temperature 293(2)
_diffrn_detector_area_resol_mean 0.3
_diffrn_measured_fraction_theta_full 1.000
_diffrn_measured_fraction_theta_max 1.000
_diffrn_measurement_device_type 'Bruker SMART APEX CCD'
_diffrn_measurement_method \w
_diffrn_radiation_monochromator graphite
_diffrn_radiation_source 'fine-focus sealed tube'
_diffrn_radiation_type MoK\a
_diffrn_radiation_wavelength 0.71073
_diffrn_reflns_av_R_equivalents 0.0464
_diffrn_reflns_av_sigmaI/netI 0.0497
_diffrn_reflns_limit_h_max 12
_diffrn_reflns_limit_h_min -12
_diffrn_reflns_limit_k_max 13
_diffrn_reflns_limit_k_min -13
_diffrn_reflns_limit_l_max 20
_diffrn_reflns_limit_l_min -20
_diffrn_reflns_number 13533
_diffrn_reflns_theta_full 26.37
_diffrn_reflns_theta_max 26.37
_diffrn_reflns_theta_min 2.08
_exptl_absorpt_coefficient_mu 0.135
_exptl_absorpt_correction_T_max 0.965
_exptl_absorpt_correction_T_min 0.955
_exptl_absorpt_correction_type multi-scan
_exptl_absorpt_process_details '(SADABS; Bruker, 2006)'
_exptl_crystal_colour COLORLESS
_exptl_crystal_density_diffrn 1.565
_exptl_crystal_density_method 'not measured'
_exptl_crystal_description 'block '
_exptl_crystal_F_000 832
_exptl_crystal_size_max 0.34
_exptl_crystal_size_mid 0.29
_exptl_crystal_size_min 0.27
_refine_diff_density_max 0.860
_refine_diff_density_min -0.517
_refine_ls_extinction_method none
_refine_ls_goodness_of_fit_ref 0.983
_refine_ls_hydrogen_treatment constr
_refine_ls_matrix_type fullcycle
_refine_ls_number_parameters 262
_refine_ls_number_reflns 3525
_refine_ls_number_restraints 0
_refine_ls_restrained_S_all 0.983
_refine_ls_R_factor_all 0.1327
_refine_ls_R_factor_gt 0.0768
_refine_ls_shift/su_max 0.012
_refine_ls_shift/su_mean 0.003
_refine_ls_structure_factor_coef Fsqd
_refine_ls_weighting_details 'calc w=1/[\s^2^(Fo^2^)+(0.2000P)^2^] where P=(Fo^2^+2Fc^2^)/3'
_refine_ls_weighting_scheme calc
_refine_ls_wR_factor_gt 0.2373
_refine_ls_wR_factor_ref 0.2928
_reflns_number_gt 1981
_reflns_number_total 3525
_reflns_threshold_expression I>2\s(I)
_cod_data_source_file hb6396.cif
_cod_data_source_block I
_cod_original_cell_volume 1724.8(16)
_cod_original_sg_symbol_H-M 'P 21/c'
_cod_database_code 2231891
_cod_database_fobs_code 2231891

loop_
_symmetry_equiv_pos_site_id
_symmetry_equiv_pos_as_xyz
1 x,y,z
2 -x,1/2+y,1/2-z
3 -x,-y,-z
4 x,1/2-y,1/2+z

loop_
_atom_site_type_symbol
_atom_site_label
_atom_site_fract_x
_atom_site_fract_y
_atom_site_fract_z
_atom_site_U_iso_or_equiv
_atom_site_adp_type
_atom_site_calc_flag
_atom_site_refinement_flags
_atom_site_occupancy
O O1 0.5549(3) 0.1001(4) 0.33068(19) 0.1017(12) Uani d . 1
O O2 0.5029(2) 0.1801(3) 0.20813(16) 0.0676(8) Uani d . 1
O O3 0.5184(7) 0.3122(6) 0.4951(5) 0.136(2) Uiso d P 0.7
O O3A 0.4078(11) 0.3806(10) 0.5064(7) 0.086(3) Uiso d P 0.3
O O4 0.4263(4) 0.3497(3) 0.38083(18) 0.0951(10) Uani d . 1
O O5 0.2382(4) 0.1011(2) 0.69206(16) 0.0784(9) Uani d . 1
O O6 0.1291(3) -0.0550(3) 0.64934(17) 0.0822(9) Uani d . 1
O O7 0.0686(2) 0.2483(2) 0.30932(14) 0.0568(6) Uani d . 1
O O8 -0.0449(3) 0.2648(3) 0.19403(17) 0.0695(8) Uani d . 1
O O9 -0.0984(4) -0.1013(3) 0.03896(17) 0.0908(10) Uani d . 1
O O10 0.0800(5) -0.2084(3) 0.0167(2) 0.1186(14) Uani d . 1
N N1 0.4152(5) 0.3015(4) 0.4429(2) 0.1069(15) Uani d . 1
N N2 0.1982(3) 0.0338(3) 0.63757(17) 0.0529(7) Uani d . 1
N N3 0.0397(3) 0.2146(2) 0.23940(17) 0.0455(7) Uani d . 1
N N4 0.0206(4) -0.1288(3) 0.05241(18) 0.0742(11) Uani d . 1
C C1 0.4734(4) 0.1400(4) 0.2825(2) 0.0544(9) Uani d . 1
C C2 0.3221(3) 0.1506(3) 0.29780(19) 0.0424(8) Uani d . 1
H H2 0.2969 0.2361 0.2889 0.051 Uiso calc R 1
C C3 0.2927(3) 0.1203(3) 0.38819(19) 0.0420(8) Uani d . 1
C C4 0.3366(4) 0.1903(3) 0.4556(2) 0.0557(9) Uani d . 1
C C5 0.3089(4) 0.1621(3) 0.5366(2) 0.0565(10) Uani d . 1
H H5 0.3412 0.2108 0.5804 0.068 Uiso calc R 1
C C6 0.2338(3) 0.0622(3) 0.55141(19) 0.0444(8) Uani d . 1
C C7 0.1878(4) -0.0127(3) 0.4884(2) 0.0555(9) Uani d . 1
H H7 0.1371 -0.0819 0.4999 0.067 Uiso calc R 1
C C8 0.2183(4) 0.0169(3) 0.4073(2) 0.0548(9) Uani d . 1
H H8 0.1881 -0.0339 0.3642 0.066 Uiso calc R 1
C C9 0.2407(3) 0.0761(3) 0.23477(18) 0.0420(7) Uani d . 1
C C10 0.1093(3) 0.1079(3) 0.20720(18) 0.0399(7) Uani d . 1
C C11 0.0366(4) 0.0419(3) 0.14770(19) 0.0485(8) Uani d . 1
H H11 -0.0506 0.0654 0.1302 0.058 Uiso calc R 1
C C12 0.0968(4) -0.0586(3) 0.1154(2) 0.0547(10) Uani d . 1
C C13 0.2250(5) -0.0943(3) 0.1401(2) 0.0610(11) Uani d . 1
H H13 0.2645 -0.1632 0.1171 0.073 Uiso calc R 1
C C14 0.2945(4) -0.0269(3) 0.1994(2) 0.0586(10) Uani d . 1
H H14 0.3815 -0.0517 0.2164 0.07 Uiso calc R 1
C C15 0.6420(4) 0.1669(5) 0.1825(3) 0.0790(13) Uani d . 1
H H15A 0.7002 0.2184 0.2163 0.119 Uiso calc R 1
H H15B 0.6483 0.19 0.125 0.119 Uiso calc R 1
H H15C 0.67 0.0836 0.1892 0.119 Uiso calc R 1

loop_
_atom_site_aniso_label
_atom_site_aniso_U_11
_atom_site_aniso_U_22
_atom_site_aniso_U_33
_atom_site_aniso_U_12
_atom_site_aniso_U_13
_atom_site_aniso_U_23
O1 0.0536(16) 0.175(3) 0.0770(19) 0.039(2) 0.0044(14) 0.038(2)
O2 0.0451(13) 0.099(2) 0.0595(15) -0.0030(14) 0.0116(11) 0.0197(14)
O4 0.130(3) 0.091(2) 0.0644(17) -0.057(2) 0.0008(17) 0.0107(15)
O5 0.114(2) 0.0730(19) 0.0486(14) 0.0012(17) 0.0103(14) -0.0108(13)
O6 0.0809(19) 0.104(2) 0.0625(16) -0.0308(17) 0.0112(14) 0.0161(15)
O7 0.0572(14) 0.0635(15) 0.0499(12) 0.0047(12) 0.0041(11) -0.0124(11)
O8 0.0556(15) 0.0680(17) 0.0838(17) 0.0205(13) -0.0170(13) -0.0031(14)
O9 0.142(3) 0.0722(19) 0.0568(15) -0.0440(19) -0.0298(16) 0.0104(13)
O10 0.233(4) 0.0577(18) 0.0638(18) 0.013(2) -0.018(2) -0.0165(15)
N1 0.144(3) 0.124(3) 0.0516(19) -0.089(3) -0.020(2) 0.010(2)
N2 0.0522(17) 0.0567(18) 0.0501(15) 0.0065(14) 0.0086(13) 0.0082(13)
N3 0.0356(13) 0.0472(16) 0.0535(15) -0.0013(12) 0.0002(11) -0.0005(12)
N4 0.136(3) 0.0434(17) 0.0423(16) -0.0151(19) -0.0114(17) 0.0084(13)
C1 0.0470(19) 0.065(2) 0.0512(19) 0.0017(18) -0.0009(16) 0.0027(17)
C2 0.0379(16) 0.0461(18) 0.0433(16) -0.0005(14) 0.0026(13) 0.0064(14)
C3 0.0373(16) 0.0432(18) 0.0455(16) 0.0003(14) 0.0018(13) 0.0016(14)
C4 0.060(2) 0.058(2) 0.0494(18) -0.0170(18) -0.0038(16) 0.0050(16)
C5 0.064(2) 0.062(2) 0.0436(18) -0.0139(19) -0.0057(16) -0.0023(16)
C6 0.0417(17) 0.0492(19) 0.0425(16) 0.0015(15) 0.0021(13) 0.0025(14)
C7 0.070(2) 0.0450(19) 0.0515(19) -0.0121(18) 0.0027(17) 0.0065(16)
C8 0.072(2) 0.046(2) 0.0463(18) -0.0109(18) 0.0038(16) 0.0014(15)
C9 0.0449(17) 0.0445(18) 0.0370(15) -0.0010(15) 0.0097(13) 0.0024(13)
C10 0.0456(17) 0.0385(17) 0.0360(15) -0.0007(14) 0.0049(13) 0.0029(12)
C11 0.059(2) 0.0480(19) 0.0385(16) -0.0071(17) -0.0011(14) 0.0073(14)
C12 0.084(3) 0.0434(19) 0.0364(16) -0.0099(19) 0.0033(16) 0.0040(14)
C13 0.090(3) 0.042(2) 0.052(2) 0.008(2) 0.018(2) -0.0016(16)
C14 0.063(2) 0.053(2) 0.060(2) 0.0132(19) 0.0123(18) -0.0016(18)
C15 0.052(2) 0.111(4) 0.075(3) -0.007(2) 0.016(2) -0.001(3)

loop_
_atom_type_symbol
_atom_type_description
_atom_type_scat_dispersion_real
_atom_type_scat_dispersion_imag
_atom_type_scat_source
C C 0.0033 0.0016 'International Tables Vol C Tables 4.2.6.8 and 6.1.1.4'
H H 0.0000 0.0000 'International Tables Vol C Tables 4.2.6.8 and 6.1.1.4'
N N 0.0061 0.0033 'International Tables Vol C Tables 4.2.6.8 and 6.1.1.4'
O O 0.0106 0.0060 'International Tables Vol C Tables 4.2.6.8 and 6.1.1.4'

loop_
_geom_angle_atom_site_label_1
_geom_angle_atom_site_label_2
_geom_angle_atom_site_label_3
_geom_angle
C1 O2 C15 117.4(3)
N1 O3 O3A 61.1(6)
O3 O3A N1 58.2(6)
O4 N1 O3 115.4(5)
O4 N1 O3A 111.8(6)
O3 N1 O3A 60.7(6)
O4 N1 C4 125.2(3)
O3 N1 C4 113.0(5)
O3A N1 C4 113.3(6)
O5 N2 O6 123.9(2)
O5 N2 C6 118.2(3)
O6 N2 C6 117.9(3)
O7 N3 O8 123.7(2)
O7 N3 C10 118.4(2)
O8 N3 C10 118.0(2)
O10 N4 O9 124.7(3)
O10 N4 C12 117.8(3)
O9 N4 C12 117.5(3)
O1 C1 O2 123.8(3)
O1 C1 C2 124.9(3)
O2 C1 C2 111.3(3)
C9 C2 C1 110.6(3)
C9 C2 C3 114.1(3)
C1 C2 C3 110.5(3)
C9 C2 H2 107.1
C1 C2 H2 107.1
C3 C2 H2 107.1
C4 C3 C8 115.8(3)
C4 C3 C2 124.0(3)
C8 C3 C2 120.2(3)
C5 C4 C3 123.3(3)
C5 C4 N1 116.2(3)
C3 C4 N1 120.5(3)
C6 C5 C4 118.4(3)
C6 C5 H5 120.8
C4 C5 H5 120.8
C5 C6 C7 122.0(3)
C5 C6 N2 119.0(3)
C7 C6 N2 119.0(3)
C6 C7 C8 118.5(3)
C6 C7 H7 120.7
C8 C7 H7 120.7
C7 C8 C3 121.9(3)
C7 C8 H8 119.0
C3 C8 H8 119.0
C14 C9 C10 115.9(3)
C14 C9 C2 121.2(3)
C10 C9 C2 122.9(3)
C11 C10 C9 122.9(3)
C11 C10 N3 115.4(3)
C9 C10 N3 121.8(3)
C12 C11 C10 117.8(3)
C12 C11 H11 121.1
C10 C11 H11 121.1
C11 C12 C13 121.9(3)
C11 C12 N4 118.1(4)
C13 C12 N4 120.0(3)
C12 C13 C14 118.8(3)
C12 C13 H13 120.6
C14 C13 H13 120.6
C13 C14 C9 122.7(4)
C13 C14 H14 118.7
C9 C14 H14 118.7
O2 C15 H15A 109.5
O2 C15 H15B 109.5
H15A C15 H15B 109.5
O2 C15 H15C 109.5
H15A C15 H15C 109.5
H15B C15 H15C 109.5

loop_
_geom_bond_atom_site_label_1
_geom_bond_atom_site_label_2
_geom_bond_distance
O1 C1 1.180(4)
O2 C1 1.311(4)
O2 C15 1.443(5)
O3 N1 1.302(7)
O3 O3A 1.336(12)
O3A N1 1.341(11)
O4 N1 1.134(4)
O5 N2 1.201(3)
O6 N2 1.206(3)
O7 N3 1.206(3)
O8 N3 1.220(3)
O9 N4 1.219(4)
O10 N4 1.204(4)
N1 C4 1.460(5)
N2 C6 1.467(4)
N3 C10 1.457(4)
N4 C12 1.459(5)
C1 C2 1.516(5)
C2 C9 1.510(4)
C2 C3 1.522(4)
C2 H2 0.9800
C3 C4 1.385(5)
C3 C8 1.387(5)
C4 C5 1.369(5)
C5 C6 1.346(5)
C5 H5 0.9300
C6 C7 1.369(5)
C7 C8 1.380(5)
C7 H7 0.9300
C8 H8 0.9300
C9 C14 1.376(5)
C9 C10 1.396(5)
C10 C11 1.380(4)
C11 C12 1.360(5)
C11 H11 0.9300
C12 C13 1.365(6)
C13 C14 1.371(5)
C13 H13 0.9300
C14 H14 0.9300
C15 H15A 0.9600
C15 H15B 0.9600
C15 H15C 0.9600

loop_
_geom_hbond_atom_site_label_D
_geom_hbond_atom_site_label_H
_geom_hbond_atom_site_label_A
_geom_hbond_site_symmetry_A
_geom_hbond_distance_DH
_geom_hbond_distance_HA
_geom_hbond_distance_DA
_geom_hbond_angle_DHA
_geom_hbond_publ_flag
C2 H2 O5 4_554 0.98 2.43 3.301(5) 149 yes
C7 H7 O10 4_545 0.93 2.38 3.273(5) 160 yes
C15 H15A O8 1_655 0.96 2.59 3.255(5) 127 yes
C15 H15B O3 4_554 0.96 2.41 3.216(9) 141 yes

loop_
_geom_torsion_atom_site_label_1
_geom_torsion_atom_site_label_2
_geom_torsion_atom_site_label_3
_geom_torsion_atom_site_label_4
_geom_torsion
O3A O3 N1 O4 101.8(7)
O3A O3 N1 C4 -104.7(7)
O3 O3A N1 O4 -107.8(6)
O3 O3A N1 C4 104.2(6)
C15 O2 C1 O1 4.1(6)
C15 O2 C1 C2 -175.4(3)
O1 C1 C2 C9 -118.9(4)
O2 C1 C2 C9 60.5(4)
O1 C1 C2 C3 8.4(6)
O2 C1 C2 C3 -172.2(3)
C9 C2 C3 C4 -168.3(3)
C1 C2 C3 C4 66.4(4)
C9 C2 C3 C8 12.1(4)
C1 C2 C3 C8 -113.3(4)
C8 C3 C4 C5 -0.5(6)
C2 C3 C4 C5 179.8(3)
C8 C3 C4 N1 -179.7(4)
C2 C3 C4 N1 0.6(6)
O4 N1 C4 C5 -165.2(5)
O3 N1 C4 C5 44.4(6)
O3A N1 C4 C5 -22.2(7)
O4 N1 C4 C3 14.1(7)
O3 N1 C4 C3 -136.3(5)
O3A N1 C4 C3 157.0(6)
C3 C4 C5 C6 -0.9(6)
N1 C4 C5 C6 178.4(4)
C4 C5 C6 C7 1.6(6)
C4 C5 C6 N2 -177.3(3)
O5 N2 C6 C5 -0.3(4)
O6 N2 C6 C5 178.8(3)
O5 N2 C6 C7 -179.2(3)
O6 N2 C6 C7 -0.1(4)
C5 C6 C7 C8 -0.9(6)
N2 C6 C7 C8 178.0(3)
C6 C7 C8 C3 -0.6(6)
C4 C3 C8 C7 1.3(5)
C2 C3 C8 C7 -179.0(3)
C1 C2 C9 C14 28.9(4)
C3 C2 C9 C14 -96.4(4)
C1 C2 C9 C10 -149.5(3)
C3 C2 C9 C10 85.2(4)
C14 C9 C10 C11 -0.5(5)
C2 C9 C10 C11 177.9(3)
C14 C9 C10 N3 179.9(3)
C2 C9 C10 N3 -1.6(5)
O7 N3 C10 C11 152.1(3)
O8 N3 C10 C11 -27.7(4)
O7 N3 C10 C9 -28.3(4)
O8 N3 C10 C9 151.9(3)
C9 C10 C11 C12 0.4(5)
N3 C10 C11 C12 179.9(3)
C10 C11 C12 C13 -0.2(5)
C10 C11 C12 N4 -179.9(3)
O10 N4 C12 C11 171.1(3)
O9 N4 C12 C11 -8.0(4)
O10 N4 C12 C13 -8.7(5)
O9 N4 C12 C13 172.2(3)
C11 C12 C13 C14 0.2(6)
N4 C12 C13 C14 180.0(3)
C12 C13 C14 C9 -0.5(6)
C10 C9 C14 C13 0.6(5)
C2 C9 C14 C13 -177.9(3)
